data_1001764
loop_
_publ_author_name
'Pelloquin, D'
'Hardy, V'
'Maignan, A'
'Raveau, B'

_publ_section_title
;
Single crystals of the 96 K superconductor (Hg, Cu) Ba2 Cu O4+d:
growth, structure and magnetism
;
_journal_coden_ASTM PHYCE6
_journal_name_full 'Physica C (Amsterdam) (152,1988-)'
_journal_page_first 205
_journal_page_last 212
_journal_paper_doi 10.1016/S0921-4534(96)00627-2
_journal_volume 273
_journal_year 1997
_chemical_formula_structural '(Hg0.84 Cu0.16) Ba2 Cu O4.19'
_chemical_formula_sum 'Ba2 Cu1.16 Hg0.84 O4.19'
_chemical_name_systematic
;
Mercury barium copper oxide (0.84/2/1.16/4.19)
;
_space_group_IT_number 123
_symmetry_cell_setting tetragonal
_symmetry_Int_Tables_number 123
_symmetry_space_group_name_Hall '-P 4 2'
_symmetry_space_group_name_H-M 'P 4/m m m'
_cell_angle_alpha 90
_cell_angle_beta 90
_cell_angle_gamma 90
_cell_formula_units_Z 1
_cell_length_a 3.8845(3)
_cell_length_b 3.8845(3)
_cell_length_c 9.5237(9)
_cell_volume 143.7
_refine_ls_R_factor_all 0.059
_cod_original_formula_sum 'Ba2 Cu1.16 Hg.84 O4.19'
_cod_database_code 1001764

loop_
_symmetry_equiv_pos_as_xyz
x,y,z
-x,-y,z
-x,y,z
x,-y,z
-y,x,z
y,-x,z
y,x,z
-y,-x,z
-x,-y,-z
x,y,-z
x,-y,-z
-x,y,-z
y,-x,-z
-y,x,-z
-y,-x,-z
y,x,-z

loop_
_atom_site_aniso_label
_atom_site_aniso_U_11
_atom_site_aniso_U_12
_atom_site_aniso_U_13
_atom_site_aniso_U_22
_atom_site_aniso_U_23
_atom_site_aniso_U_33
Hg1 0.0126(6) 0. 0. 0.0126(6) 0. 0.0041(6)
Cu1 0.002(9) 0. 0. 0.002(9) 0. .000(2)
Ba1 0.0063(4) 0. 0. 0.0063(4) 0. 0.0176(8)
Cu2 0.003(1) 0. 0. 0.003(1) 0. 0.021(2)

loop_
_atom_site_label
_atom_site_type_symbol
_atom_site_symmetry_multiplicity
_atom_site_Wyckoff_symbol
_atom_site_fract_x
_atom_site_fract_y
_atom_site_fract_z
_atom_site_occupancy
_atom_site_attached_hydrogens
_atom_site_calc_flag
Hg1 Hg2+ 1 a 0. 0. 0. 0.84(1) 0 d
Cu1 Cu2+ 2 g 0. 0. 0.044(5) 0.08(1) 0 d
Ba1 Ba2+ 2 h 0.5 0.5 0.2989(2) 1. 0 d
Cu2 Cu2+ 1 b 0. 0. 0.5 1. 0 d
O1 O2- 2 e 0.5 0. 0.5 1. 0 d
O2 O2- 2 g 0. 0. 0.207(3) 0.93(4) 0 d
O3 O2- 1 c 0.5 0.5 0. 0.05 0 d
O4 O2- 4 i 0.5 0. 0.10(2) 0.07(4) 0 d

loop_
_atom_type_symbol
_atom_type_oxidation_number
Hg2+ 2.000
Cu2+ 2.327
Ba2+ 2.000
O2- -2.000
